data_1564371
loop_
_publ_author_name
'Weng, Guo-Guo'
'Hong, Ben-Kun'
'Bao, Song-Song'
'Wen, Yujie'
'Wu, Lan-Qing'
'Huang, Xin-Da'
'Jia, Jia-Ge'
'Wen, Ge-Hua'
'Li, Shuhua'
'Peng, Luming'
'Zheng, Li-Min'

_publ_section_title
;
 From helix to superhelix: hierarchical assembly of homochiral van der
 Waals 1D coordination polymers
;
_journal_name_full 'Chemical Science'
_journal_paper_doi 10.1039/D1SC01913A
_journal_year 2021
_chemical_absolute_configuration rm
_chemical_formula_moiety 'C27 H57 N3 O9 P3 Tb, C2 H4 O2, 2(H2 O)'
_chemical_formula_sum 'C29 H65 N3 O13 P3 Tb'
_chemical_formula_weight 915.67
_space_group_crystal_system hexagonal
_space_group_IT_number 169
_space_group_name_Hall 'P 61'
_space_group_name_H-M_alt 'P 61'
_atom_sites_solution_hydrogens mixed
_audit_creation_method SHELXL-2018/3
_audit_update_record
;
2021-07-02 deposited with the CCDC.	2021-08-13 downloaded from the CCDC.
;
_cell_angle_alpha 90
_cell_angle_beta 90
_cell_angle_gamma 120
_cell_formula_units_Z 6
_cell_length_a 17.0310(6)
_cell_length_b 17.0310(6)
_cell_length_c 23.5742(12)
_cell_measurement_reflns_used 9714
_cell_measurement_temperature 193(2)
_cell_measurement_theta_max 60.627
_cell_measurement_theta_min 3.07
_cell_volume 5921.7(4)
_computing_cell_refinement 'SAINT V8.40A (Bruker Nano, Inc., 2019)'
_computing_data_collection 'APEX 3'
_computing_data_reduction 'SAINT V8.40A (Bruker Nano, Inc., 2019)'
_computing_molecular_graphics SHELXTL
_computing_publication_material SHELXTL
_computing_structure_refinement 'SHELXL-2018/3 (Sheldrick, 2018)'
_computing_structure_solution 'SHELXT 2014/5 (Sheldrick, 2014)'
_diffrn_ambient_temperature 193(2)
_diffrn_detector_area_resol_mean 4K
_diffrn_measured_fraction_theta_full 0.999
_diffrn_measured_fraction_theta_max 0.999
_diffrn_measurement_device_type 'Bruker D8 with Metal-jet'
_diffrn_measurement_method CCD
_diffrn_radiation_type GaK\a
_diffrn_radiation_wavelength 1.34139
_diffrn_reflns_av_R_equivalents 0.0804
_diffrn_reflns_av_unetI/netI 0.0496
_diffrn_reflns_Laue_measured_fraction_full 0.999
_diffrn_reflns_Laue_measured_fraction_max 0.999
_diffrn_reflns_limit_h_max 22
_diffrn_reflns_limit_h_min -17
_diffrn_reflns_limit_k_max 21
_diffrn_reflns_limit_k_min -21
_diffrn_reflns_limit_l_max 30
_diffrn_reflns_limit_l_min -30
_diffrn_reflns_number 57328
_diffrn_reflns_point_group_measured_fraction_full 0.998
_diffrn_reflns_point_group_measured_fraction_max 0.994
_diffrn_reflns_theta_full 53.594
_diffrn_reflns_theta_max 60.646
_diffrn_reflns_theta_min 3.075
_exptl_absorpt_coefficient_mu 10.389
_exptl_absorpt_correction_T_max 0.7519
_exptl_absorpt_correction_T_min 0.3540
_exptl_absorpt_correction_type multi-scan
_exptl_absorpt_process_details
;
 SADABS 2016/2: Krause, L., Herbst-Irmer, R., Sheldrick G.M. & Stalke D.,
 J. Appl. Cryst. 48 (2015) 3-10
;
_exptl_crystal_colour colorless
_exptl_crystal_density_diffrn 1.541
_exptl_crystal_description rod-like
_exptl_crystal_F_000 2844
_exptl_crystal_size_max 0.300
_exptl_crystal_size_mid 0.150
_exptl_crystal_size_min 0.100
_refine_diff_density_max 1.009
_refine_diff_density_min -0.612
_refine_diff_density_rms 0.103
_refine_ls_abs_structure_details
;
 Flack x determined using 3864 quotients [(I+)-(I-)]/[(I+)+(I-)]
 (Parsons, Flack and Wagner, Acta Cryst. B69 (2013) 249-259).
;
_refine_ls_abs_structure_Flack -0.009(3)
_refine_ls_extinction_coef 0.00063(7)
_refine_ls_extinction_expression Fc^*^=kFc[1+0.001xFc^2^\l^3^/sin(2\q)]^-1/4^
_refine_ls_extinction_method 'SHELXL-2018/3 (Sheldrick 2018)'
_refine_ls_goodness_of_fit_ref 1.035
_refine_ls_hydrogen_treatment constr
_refine_ls_matrix_type full
_refine_ls_number_parameters 456
_refine_ls_number_reflns 9006
_refine_ls_number_restraints 37
_refine_ls_restrained_S_all 1.036
_refine_ls_R_factor_all 0.0395
_refine_ls_R_factor_gt 0.0368
_refine_ls_shift/su_max 0.001
_refine_ls_shift/su_mean 0.000
_refine_ls_structure_factor_coef Fsqd
_refine_ls_weighting_details 'w=1/[\s^2^(Fo^2^)+(0.0525P)^2^+4.6663P] where P=(Fo^2^+2Fc^2^)/3'
_refine_ls_weighting_scheme calc
_refine_ls_wR_factor_gt 0.0889
_refine_ls_wR_factor_ref 0.0907
_reflns_Friedel_coverage 0.942
_reflns_Friedel_fraction_full 0.996
_reflns_Friedel_fraction_max 0.989
_reflns_number_gt 8579
_reflns_number_total 9006
_reflns_threshold_expression 'I > 2\s(I)'
_cod_data_source_file d1sc01913a2.cif
_cod_data_source_block 1
_cod_original_cell_volume 5921.7(5)
_cod_database_code 1564371
_shelx_shelxl_version_number 2018/3
_shelx_space_group_comment
;
The symmetry employed for this shelxl refinement is uniquely defined
by the following loop, which should always be used as a source of
symmetry information in preference to the above space-group names.
They are only intended as comments.
;
_shelx_estimated_absorpt_t_min 0.147
_shelx_estimated_absorpt_t_max 0.423

loop_
_space_group_symop_operation_xyz
'x, y, z'
'-y, x-y, z+1/3'
'-x+y, -x, z+2/3'
'-x, -y, z+1/2'
'y, -x+y, z+5/6'
'x-y, x, z+1/6'

loop_
_atom_site_label
_atom_site_type_symbol
_atom_site_fract_x
_atom_site_fract_y
_atom_site_fract_z
_atom_site_U_iso_or_equiv
_atom_site_adp_type
_atom_site_occupancy
_atom_site_site_symmetry_order
_atom_site_calc_flag
_atom_site_refinement_flags_posn
_atom_site_refinement_flags_adp
_atom_site_refinement_flags_occupancy
_atom_site_disorder_assembly
_atom_site_disorder_group
Tb1 Tb 0.00031(3) 0.02756(2) 0.00102(2) 0.01285(10) Uani 1 1 d . . . . .
P1 P 0.13002(10) -0.03394(10) -0.04370(6) 0.0140(3) Uani 1 1 d . . . . .
P2 P -0.16899(10) -0.14073(10) 0.04730(6) 0.0144(3) Uani 1 1 d . . . . .
P3 P -0.09963(11) 0.12925(11) 0.08283(7) 0.0173(3) Uani 1 1 d . . . . .
O1 O 0.0873(3) 0.0101(3) -0.07962(17) 0.0165(9) Uani 1 1 d . . . . .
O2 O 0.0883(3) -0.0466(3) 0.01510(16) 0.0168(8) Uani 1 1 d . . . . .
O3 O 0.1264(3) -0.1165(3) -0.06886(18) 0.0196(9) Uani 1 1 d . . . . .
O4 O -0.1335(3) -0.1244(3) -0.01343(16) 0.0176(9) Uani 1 1 d . . . . .
O5 O -0.0924(3) -0.0648(3) 0.08161(17) 0.0173(9) Uani 1 1 d . . . . .
O6 O -0.2607(3) -0.1511(3) 0.05541(19) 0.0224(9) Uani 1 1 d . . . . .
O7 O -0.0846(3) 0.0900(3) 0.02900(18) 0.0239(10) Uani 1 1 d . . . . .
O8 O -0.0664(3) 0.1062(3) 0.13683(17) 0.0219(9) Uani 1 1 d . . . . .
O9 O -0.0625(3) 0.2297(3) 0.0758(2) 0.0273(10) Uani 1 1 d . . . . .
O10 O -0.1325(5) 0.3256(4) 0.0992(3) 0.0469(16) Uani 1 1 d G . . . .
H10C H -0.120651 0.281787 0.091481 0.070 Uiso 1 1 d G U . . .
O11 O -0.1759(6) 0.2566(5) 0.1818(3) 0.066(2) Uani 1 1 d . . . . .
O1W O -0.3967(7) -0.2964(8) 0.1143(6) 0.118(4) Uani 1 1 d G . . . .
H1WA H -0.364820 -0.241539 0.093345 0.178 Uiso 1 1 d G U . . .
H1WB H -0.455212 -0.326509 0.097362 0.178 Uiso 1 1 d G U . . .
O2W O -0.0562(3) -0.2478(3) -0.0585(2) 0.0261(10) Uani 1 1 d G . . . .
H2WA H 0.006430 -0.228365 -0.062318 0.039 Uiso 1 1 d G U . . .
H2WB H -0.087854 -0.222683 -0.077360 0.039 Uiso 1 1 d G U . . .
C1 C 0.2505(4) 0.0496(4) -0.0404(3) 0.0216(13) Uani 1 1 d . . . . .
H1A H 0.281963 0.023742 -0.018588 0.026 Uiso 1 1 calc R U . . .
H1B H 0.275572 0.061818 -0.079380 0.026 Uiso 1 1 calc R U . . .
C2 C 0.3654(4) 0.2168(4) -0.0236(3) 0.0196(12) Uani 1 1 d . . . . .
H2 H 0.371725 0.231629 -0.064966 0.024 Uiso 1 1 calc R U . . .
C3 C 0.3699(5) 0.2969(4) 0.0085(3) 0.0302(15) Uani 1 1 d . . . . .
H3A H 0.316955 0.302529 -0.001182 0.045 Uiso 1 1 calc R U . . .
H3B H 0.425349 0.352744 -0.002169 0.045 Uiso 1 1 calc R U . . .
H3C H 0.370368 0.286975 0.049409 0.045 Uiso 1 1 calc R U . . .
C4 C 0.4390(4) 0.1939(4) -0.0076(3) 0.0224(13) Uani 1 1 d . . . . .
H4 H 0.428589 0.140660 -0.031027 0.027 Uiso 1 1 calc R U . . .
C5 C 0.4405(5) 0.1691(6) 0.0540(3) 0.0348(17) Uani 1 1 d . . . . .
H5A H 0.382067 0.114491 0.063477 0.042 Uiso 1 1 calc R U . . .
H5B H 0.447319 0.219312 0.078518 0.042 Uiso 1 1 calc R U . . .
C6 C 0.5185(6) 0.1504(7) 0.0660(4) 0.046(2) Uani 1 1 d . . . . .
H6A H 0.519515 0.138453 0.107018 0.056 Uiso 1 1 calc R U . . .
H6B H 0.507513 0.095486 0.045039 0.056 Uiso 1 1 calc R U . . .
C7 C 0.6094(6) 0.2290(8) 0.0488(5) 0.056(3) Uani 1 1 d . . . . .
H7A H 0.657221 0.212946 0.054774 0.067 Uiso 1 1 calc R U . . .
H7B H 0.623948 0.282541 0.072541 0.067 Uiso 1 1 calc R U . . .
C8 C 0.6068(5) 0.2515(6) -0.0136(4) 0.047(2) Uani 1 1 d . . . . .
H8A H 0.665898 0.304078 -0.024464 0.057 Uiso 1 1 calc R U . . .
H8B H 0.596387 0.199240 -0.037301 0.057 Uiso 1 1 calc R U . . .
C9 C 0.5317(5) 0.2736(5) -0.0244(4) 0.0352(17) Uani 1 1 d . . . . .
H9A H 0.531067 0.287528 -0.065108 0.042 Uiso 1 1 calc R U . . .
H9B H 0.543925 0.327979 -0.002254 0.042 Uiso 1 1 calc R U . . .
C10 C -0.1773(4) -0.2465(4) 0.0712(3) 0.0191(12) Uani 1 1 d . U . . .
H10A H -0.193485 -0.255533 0.111993 0.023 Uiso 1 1 calc R U . . .
H10B H -0.226188 -0.297857 0.049986 0.023 Uiso 1 1 calc R U . . .
C11 C -0.0937(5) -0.3329(4) 0.0806(3) 0.0213(13) Uani 1 1 d . U . . .
H11 H -0.125920 -0.351596 0.117928 0.026 Uiso 1 1 calc R U . . .
C12 C -0.1481(5) -0.4072(5) 0.0386(3) 0.0288(15) Uani 1 1 d . . . . .
H12A H -0.118328 -0.390550 0.001414 0.043 Uiso 1 1 calc R U . . .
H12B H -0.209200 -0.415665 0.035479 0.043 Uiso 1 1 calc R U . . .
H12C H -0.152025 -0.463823 0.051436 0.043 Uiso 1 1 calc R U . . .
C13 C 0.0036(5) -0.3146(4) 0.0900(3) 0.0215(13) Uani 1 1 d . . . . .
H13 H 0.033215 -0.263555 0.117691 0.026 Uiso 1 1 calc R U . . .
C14 C 0.0007(5) -0.3969(5) 0.1175(4) 0.0343(17) Uani 1 1 d . . . . .
H14A H -0.029971 -0.449578 0.091704 0.041 Uiso 1 1 calc R U . . .
H14B H -0.034930 -0.411825 0.153035 0.041 Uiso 1 1 calc R U . . .
C15 C 0.0957(6) -0.3794(6) 0.1308(4) 0.0404(19) Uani 1 1 d . . . . .
H15A H 0.123163 -0.332209 0.160519 0.049 Uiso 1 1 calc R U . . .
H15B H 0.091446 -0.435654 0.145925 0.049 Uiso 1 1 calc R U . . .
C16 C 0.1563(6) -0.3490(6) 0.0790(4) 0.042(2) Uani 1 1 d . . . . .
H16A H 0.133654 -0.399364 0.051246 0.051 Uiso 1 1 calc R U . . .
H16B H 0.218512 -0.333434 0.090130 0.051 Uiso 1 1 calc R U . . .
C17 C 0.1588(5) -0.2663(5) 0.0512(3) 0.0318(16) Uani 1 1 d . . . . .
H17A H 0.187827 -0.213969 0.077371 0.038 Uiso 1 1 calc R U . . .
H17B H 0.195642 -0.250265 0.016127 0.038 Uiso 1 1 calc R U . . .
C18 C 0.0631(5) -0.2857(5) 0.0366(3) 0.0279(15) Uani 1 1 d . . . . .
H18A H 0.035923 -0.334443 0.007858 0.033 Uiso 1 1 calc R U . . .
H18B H 0.066252 -0.230575 0.020420 0.033 Uiso 1 1 calc R U . . .
C19 C -0.2217(5) 0.0820(5) 0.0903(3) 0.0261(14) Uani 1 1 d . . . . .
H19A H -0.232055 0.122916 0.115082 0.031 Uiso 1 1 calc R U . . .
H19B H -0.246824 0.082419 0.052479 0.031 Uiso 1 1 calc R U . . .
C20 C -0.3728(5) -0.0426(5) 0.1266(3) 0.0278(15) Uani 1 1 d . . . . .
H20 H -0.398853 -0.102268 0.146550 0.033 Uiso 1 1 calc R U . . .
C21 C -0.3784(5) 0.0239(5) 0.1669(4) 0.0364(16) Uani 1 1 d . . . . .
H21A H -0.332693 0.040791 0.196823 0.055 Uiso 1 1 calc R U . . .
H21B H -0.438881 -0.004508 0.184064 0.055 Uiso 1 1 calc R U . . .
H21C H -0.367174 0.078202 0.145989 0.055 Uiso 1 1 calc R U . . .
C22 C -0.4313(5) -0.0566(6) 0.0733(4) 0.0392(18) Uani 1 1 d . . . . .
H22 H -0.406091 0.003384 0.053831 0.047 Uiso 1 1 calc R U . . .
C23 C -0.5289(6) -0.0878(8) 0.0885(5) 0.064(3) Uani 1 1 d . U . . .
H23A H -0.553778 -0.145310 0.109954 0.077 Uiso 1 1 calc R U . . .
H23B H -0.530320 -0.042161 0.113785 0.077 Uiso 1 1 calc R U . . .
C24 C -0.5896(7) -0.1025(9) 0.0384(6) 0.077(3) Uani 1 1 d . U . . .
H24A H -0.653010 -0.128187 0.051441 0.092 Uiso 1 1 calc R U . . .
H24B H -0.571006 -0.043724 0.019655 0.092 Uiso 1 1 calc R U . . .
C25 C -0.5833(7) -0.1662(9) -0.0030(6) 0.079(3) Uani 1 1 d . U . . .
H25A H -0.608173 -0.226628 0.014862 0.095 Uiso 1 1 calc R U . . .
H25B H -0.620863 -0.172748 -0.036643 0.095 Uiso 1 1 calc R U . . .
C26 C -0.4891(8) -0.1342(10) -0.0213(5) 0.077(3) Uani 1 1 d . U . . .
H26A H -0.465083 -0.075854 -0.041687 0.092 Uiso 1 1 calc R U . . .
H26B H -0.487703 -0.178958 -0.047512 0.092 Uiso 1 1 calc R U . . .
C27 C -0.4290(7) -0.1218(8) 0.0320(5) 0.060(3) Uani 1 1 d . U . . .
H27A H -0.451017 -0.181177 0.050732 0.072 Uiso 1 1 calc R U . . .
H27B H -0.365622 -0.099276 0.019764 0.072 Uiso 1 1 calc R U . . .
C28 C -0.1701(6) 0.3125(6) 0.1482(4) 0.0388(18) Uani 1 1 d . . . . .
C29 C -0.2103(7) 0.3728(7) 0.1589(4) 0.053(2) Uani 1 1 d . . . . .
H29A H -0.270192 0.337077 0.176465 0.079 Uiso 1 1 calc R U . . .
H29B H -0.216321 0.397930 0.122874 0.079 Uiso 1 1 calc R U . . .
H29C H -0.170486 0.422329 0.184396 0.079 Uiso 1 1 calc R U . . .
N1 N 0.2699(3) 0.1366(3) -0.0138(2) 0.0180(10) Uani 1 1 d . . . . .
H1C H 0.260738 0.127707 0.024248 0.022 Uiso 1 1 calc R U . . .
H1D H 0.229185 0.151813 -0.027263 0.022 Uiso 1 1 calc R U . . .
N2 N -0.0905(3) -0.2460(3) 0.0627(2) 0.0180(10) Uani 1 1 d . U . . .
H2A H -0.046129 -0.199128 0.082704 0.022 Uiso 1 1 calc R U . . .
H2B H -0.075258 -0.236008 0.025330 0.022 Uiso 1 1 calc R U . . .
N3 N -0.2741(4) -0.0114(4) 0.1137(2) 0.0209(11) Uani 1 1 d . . . . .
H3D H -0.246717 -0.014228 0.146173 0.025 Uiso 1 1 calc R U . . .
H3E H -0.271847 -0.050631 0.088409 0.025 Uiso 1 1 calc R U . . .

loop_
_atom_site_aniso_label
_atom_site_aniso_U_11
_atom_site_aniso_U_22
_atom_site_aniso_U_33
_atom_site_aniso_U_23
_atom_site_aniso_U_13
_atom_site_aniso_U_12
Tb1 0.01255(15) 0.01322(19) 0.01358(14) 0.00030(15) 0.00007(9) 0.00705(17)
P1 0.0131(7) 0.0140(7) 0.0158(7) -0.0008(5) -0.0007(5) 0.0074(6)
P2 0.0126(7) 0.0136(7) 0.0164(7) -0.0010(6) -0.0016(6) 0.0060(6)
P3 0.0184(8) 0.0211(8) 0.0172(7) 0.0019(6) 0.0012(6) 0.0135(7)
O1 0.017(2) 0.017(2) 0.019(2) 0.0025(17) -0.0030(17) 0.0107(17)
O2 0.017(2) 0.021(2) 0.014(2) -0.0006(15) -0.0013(16) 0.0115(18)
O3 0.022(2) 0.017(2) 0.023(2) -0.0025(16) -0.0032(18) 0.0114(19)
O4 0.025(2) 0.016(2) 0.014(2) 0.0004(15) -0.0026(16) 0.0111(18)
O5 0.017(2) 0.018(2) 0.015(2) 0.0017(16) 0.0001(17) 0.0066(19)
O6 0.016(2) 0.023(2) 0.027(2) -0.0004(19) -0.0013(18) 0.0089(19)
O7 0.029(3) 0.038(3) 0.017(2) 0.0014(19) 0.0004(18) 0.026(2)
O8 0.031(2) 0.028(2) 0.016(2) 0.0045(18) 0.0022(18) 0.021(2)
O9 0.029(3) 0.022(2) 0.033(3) 0.005(2) 0.002(2) 0.014(2)
O10 0.061(4) 0.049(4) 0.051(4) 0.015(3) 0.018(3) 0.043(4)
O11 0.103(6) 0.070(5) 0.047(4) 0.014(3) 0.025(4) 0.061(5)
O1W 0.072(7) 0.089(8) 0.164(10) 0.058(7) 0.028(7) 0.018(6)
O2W 0.023(2) 0.027(3) 0.028(2) 0.006(2) -0.001(2) 0.012(2)
C1 0.018(3) 0.022(3) 0.026(3) -0.004(3) 0.000(3) 0.011(3)
C2 0.017(3) 0.014(3) 0.026(3) 0.006(2) 0.005(2) 0.006(2)
C3 0.024(3) 0.020(3) 0.046(4) 0.000(3) -0.001(3) 0.011(3)
C4 0.016(3) 0.018(3) 0.029(3) 0.001(3) 0.003(2) 0.005(2)
C5 0.030(4) 0.045(5) 0.039(4) 0.008(3) 0.004(3) 0.026(4)
C6 0.042(5) 0.064(6) 0.051(5) 0.012(4) 0.000(4) 0.040(5)
C7 0.035(5) 0.074(7) 0.069(6) -0.013(5) -0.017(4) 0.035(5)
C8 0.018(4) 0.045(5) 0.074(7) 0.009(4) 0.010(4) 0.011(3)
C9 0.018(3) 0.030(4) 0.051(5) 0.007(3) 0.007(3) 0.006(3)
C10 0.016(3) 0.016(3) 0.022(3) 0.007(2) 0.003(2) 0.006(2)
C11 0.023(3) 0.014(3) 0.028(3) 0.002(2) 0.001(3) 0.010(2)
C12 0.032(4) 0.018(3) 0.035(4) -0.005(3) -0.008(3) 0.011(3)
C13 0.029(3) 0.019(3) 0.021(3) -0.002(2) -0.003(3) 0.016(3)
C14 0.036(4) 0.024(4) 0.048(5) 0.008(3) 0.000(3) 0.019(3)
C15 0.043(5) 0.028(4) 0.058(5) 0.007(4) -0.011(4) 0.024(4)
C16 0.035(4) 0.034(4) 0.070(6) -0.006(4) -0.011(4) 0.026(4)
C17 0.026(4) 0.028(4) 0.041(4) -0.001(3) 0.000(3) 0.013(3)
C18 0.028(4) 0.032(4) 0.026(3) -0.001(3) 0.000(3) 0.016(3)
C19 0.025(3) 0.023(3) 0.036(4) 0.005(3) 0.004(3) 0.016(3)
C20 0.019(3) 0.026(3) 0.034(4) 0.001(3) -0.001(3) 0.008(3)
C21 0.034(4) 0.038(4) 0.045(4) 0.006(4) 0.005(4) 0.024(3)
C22 0.023(4) 0.043(5) 0.044(5) -0.002(4) -0.005(3) 0.010(3)
C23 0.023(4) 0.065(6) 0.090(7) -0.016(6) -0.004(4) 0.012(4)
C24 0.031(4) 0.081(7) 0.117(8) -0.038(6) -0.022(5) 0.026(5)
C25 0.046(5) 0.083(6) 0.116(8) -0.053(6) -0.033(5) 0.039(5)
C26 0.059(6) 0.103(7) 0.082(7) -0.043(6) -0.038(5) 0.050(5)
C27 0.042(5) 0.089(7) 0.067(6) -0.026(5) -0.015(4) 0.047(5)
C28 0.040(4) 0.031(4) 0.043(4) 0.003(3) 0.001(3) 0.016(4)
C29 0.059(6) 0.045(5) 0.065(6) -0.001(5) 0.012(5) 0.035(5)
N1 0.014(2) 0.017(2) 0.022(3) -0.0016(19) 0.0002(19) 0.007(2)
N2 0.016(2) 0.014(2) 0.024(3) 0.001(2) 0.001(2) 0.007(2)
N3 0.020(3) 0.020(3) 0.024(3) 0.000(2) -0.002(2) 0.012(2)

loop_
_atom_type_symbol
_atom_type_description
_atom_type_scat_dispersion_real
_atom_type_scat_dispersion_imag
_atom_type_scat_source
C C 0.0137 0.0067 'International Tables Vol C Tables 4.2.6.8 and 6.1.1.4'
H H 0.0000 0.0000 'International Tables Vol C Tables 4.2.6.8 and 6.1.1.4'
N N 0.0241 0.0134 'International Tables Vol C Tables 4.2.6.8 and 6.1.1.4'
O O 0.0389 0.0241 'International Tables Vol C Tables 4.2.6.8 and 6.1.1.4'
P P 0.2543 0.3332 'International Tables Vol C Tables 4.2.6.8 and 6.1.1.4'
Tb Tb -4.4782 11.8047 'International Tables Vol C Tables 4.2.6.8 and 6.1.1.4'

loop_
_geom_angle_atom_site_label_1
_geom_angle_atom_site_label_2
_geom_angle_atom_site_label_3
_geom_angle
_geom_angle_site_symmetry_1
_geom_angle_site_symmetry_3
_geom_angle_publ_flag
O7 Tb1 O5 80.65(15) . 5_554 ?
O7 Tb1 O8 86.04(17) . 5_554 ?
O5 Tb1 O8 80.95(15) 5_554 5_554 ?
O7 Tb1 O1 83.94(15) . 6 ?
O5 Tb1 O1 156.91(13) 5_554 6 ?
O8 Tb1 O1 80.92(15) 5_554 6 ?
O7 Tb1 O2 155.20(14) . . ?
O5 Tb1 O2 122.90(14) 5_554 . ?
O8 Tb1 O2 104.10(15) 5_554 . ?
O1 Tb1 O2 75.60(14) 6 . ?
O7 Tb1 O5 73.85(15) . . ?
O5 Tb1 O5 121.44(15) 5_554 . ?
O8 Tb1 O5 145.63(15) 5_554 . ?
O1 Tb1 O5 69.66(14) 6 . ?
O2 Tb1 O5 85.83(13) . . ?
O7 Tb1 O4 93.47(16) . . ?
O5 Tb1 O4 71.83(14) 5_554 . ?
O8 Tb1 O4 152.46(14) 5_554 . ?
O1 Tb1 O4 126.47(14) 6 . ?
O2 Tb1 O4 87.68(13) . . ?
O5 Tb1 O4 58.52(14) . . ?
O7 Tb1 O1 145.25(14) . . ?
O5 Tb1 O1 69.39(13) 5_554 . ?
O8 Tb1 O1 72.54(14) 5_554 . ?
O1 Tb1 O1 117.97(14) 6 . ?
O2 Tb1 O1 59.13(13) . . ?
O5 Tb1 O1 137.11(12) . . ?
O4 Tb1 O1 93.52(13) . . ?
O7 Tb1 Tb1 112.96(11) . 5_554 ?
O5 Tb1 Tb1 35.44(11) 5_554 5_554 ?
O8 Tb1 Tb1 70.25(10) 5_554 5_554 ?
O1 Tb1 Tb1 144.75(11) 6 5_554 ?
O2 Tb1 Tb1 91.83(9) . 5_554 ?
O5 Tb1 Tb1 143.28(10) . 5_554 ?
O4 Tb1 Tb1 84.78(9) . 5_554 ?
O1 Tb1 Tb1 34.27(9) . 5_554 ?
O7 Tb1 Tb1 72.65(11) . 6 ?
O5 Tb1 Tb1 147.42(11) 5_554 6 ?
O8 Tb1 Tb1 114.71(10) 5_554 6 ?
O1 Tb1 Tb1 37.08(11) 6 6 ?
O2 Tb1 Tb1 82.56(9) . 6 ?
O5 Tb1 Tb1 32.90(10) . 6 ?
O4 Tb1 Tb1 91.20(9) . 6 ?
O1 Tb1 Tb1 141.11(9) . 6 ?
Tb1 Tb1 Tb1 173.235(3) 5_554 6 ?
O3 P1 O2 115.5(3) . . ?
O3 P1 O1 115.7(2) . . ?
O2 P1 O1 105.7(2) . . ?
O3 P1 C1 104.5(3) . . ?
O2 P1 C1 109.6(3) . . ?
O1 P1 C1 105.4(3) . . ?
O6 P2 O4 116.0(3) . . ?
O6 P2 O5 115.6(3) . . ?
O4 P2 O5 104.4(2) . . ?
O6 P2 C10 106.4(3) . . ?
O4 P2 C10 107.4(3) . . ?
O5 P2 C10 106.5(3) . . ?
O9 P3 O7 110.0(3) . . ?
O9 P3 O8 112.7(3) . . ?
O7 P3 O8 114.8(2) . . ?
O9 P3 C19 104.4(3) . . ?
O7 P3 C19 107.0(3) . . ?
O8 P3 C19 107.1(3) . . ?
P1 O1 Tb1 151.3(3) . 5_554 ?
P1 O1 Tb1 95.3(2) . . ?
Tb1 O1 Tb1 108.65(17) 5_554 . ?
P1 O2 Tb1 99.7(2) . . ?
P2 O4 Tb1 97.8(2) . . ?
P2 O5 Tb1 150.6(3) . 6 ?
P2 O5 Tb1 97.8(2) . . ?
Tb1 O5 Tb1 111.66(18) 6 . ?
P3 O7 Tb1 137.3(3) . . ?
P3 O8 Tb1 138.4(3) . 6 ?
C28 O10 H10C 110.0 . . ?
H1WA O1W H1WB 104.1 . . ?
H2WA O2W H2WB 126.1 . . ?
N1 C1 P1 113.4(4) . . ?
N1 C1 H1A 108.9 . . ?
P1 C1 H1A 108.9 . . ?
N1 C1 H1B 108.9 . . ?
P1 C1 H1B 108.9 . . ?
H1A C1 H1B 107.7 . . ?
C3 C2 N1 106.2(5) . . ?
C3 C2 C4 114.9(5) . . ?
N1 C2 C4 112.1(5) . . ?
C3 C2 H2 107.8 . . ?
N1 C2 H2 107.8 . . ?
C4 C2 H2 107.8 . . ?
C2 C3 H3A 109.5 . . ?
C2 C3 H3B 109.5 . . ?
H3A C3 H3B 109.5 . . ?
C2 C3 H3C 109.5 . . ?
H3A C3 H3C 109.5 . . ?
H3B C3 H3C 109.5 . . ?
C5 C4 C9 110.0(6) . . ?
C5 C4 C2 115.9(5) . . ?
C9 C4 C2 108.8(5) . . ?
C5 C4 H4 107.3 . . ?
C9 C4 H4 107.3 . . ?
C2 C4 H4 107.3 . . ?
C4 C5 C6 111.8(6) . . ?
C4 C5 H5A 109.3 . . ?
C6 C5 H5A 109.3 . . ?
C4 C5 H5B 109.3 . . ?
C6 C5 H5B 109.3 . . ?
H5A C5 H5B 107.9 . . ?
C7 C6 C5 112.1(7) . . ?
C7 C6 H6A 109.2 . . ?
C5 C6 H6A 109.2 . . ?
C7 C6 H6B 109.2 . . ?
C5 C6 H6B 109.2 . . ?
H6A C6 H6B 107.9 . . ?
C6 C7 C8 109.6(7) . . ?
C6 C7 H7A 109.8 . . ?
C8 C7 H7A 109.8 . . ?
C6 C7 H7B 109.8 . . ?
C8 C7 H7B 109.8 . . ?
H7A C7 H7B 108.2 . . ?
C9 C8 C7 111.0(7) . . ?
C9 C8 H8A 109.4 . . ?
C7 C8 H8A 109.4 . . ?
C9 C8 H8B 109.4 . . ?
C7 C8 H8B 109.4 . . ?
H8A C8 H8B 108.0 . . ?
C8 C9 C4 111.0(6) . . ?
C8 C9 H9A 109.4 . . ?
C4 C9 H9A 109.4 . . ?
C8 C9 H9B 109.4 . . ?
C4 C9 H9B 109.4 . . ?
H9A C9 H9B 108.0 . . ?
N2 C10 P2 111.5(4) . . ?
N2 C10 H10A 109.3 . . ?
P2 C10 H10A 109.3 . . ?
N2 C10 H10B 109.3 . . ?
P2 C10 H10B 109.3 . . ?
H10A C10 H10B 108.0 . . ?
C12 C11 N2 110.1(5) . . ?
C12 C11 C13 114.2(5) . . ?
N2 C11 C13 109.4(5) . . ?
C12 C11 H11 107.6 . . ?
N2 C11 H11 107.6 . . ?
C13 C11 H11 107.6 . . ?
C11 C12 H12A 109.5 . . ?
C11 C12 H12B 109.5 . . ?
H12A C12 H12B 109.5 . . ?
C11 C12 H12C 109.5 . . ?
H12A C12 H12C 109.5 . . ?
H12B C12 H12C 109.5 . . ?
C14 C13 C18 111.0(6) . . ?
C14 C13 C11 109.8(6) . . ?
C18 C13 C11 114.8(5) . . ?
C14 C13 H13 107.0 . . ?
C18 C13 H13 107.0 . . ?
C11 C13 H13 107.0 . . ?
C13 C14 C15 111.4(6) . . ?
C13 C14 H14A 109.3 . . ?
C15 C14 H14A 109.3 . . ?
C13 C14 H14B 109.3 . . ?
C15 C14 H14B 109.3 . . ?
H14A C14 H14B 108.0 . . ?
C16 C15 C14 112.1(7) . . ?
C16 C15 H15A 109.2 . . ?
C14 C15 H15A 109.2 . . ?
C16 C15 H15B 109.2 . . ?
C14 C15 H15B 109.2 . . ?
H15A C15 H15B 107.9 . . ?
C15 C16 C17 111.0(6) . . ?
C15 C16 H16A 109.4 . . ?
C17 C16 H16A 109.4 . . ?
C15 C16 H16B 109.4 . . ?
C17 C16 H16B 109.4 . . ?
H16A C16 H16B 108.0 . . ?
C18 C17 C16 111.1(6) . . ?
C18 C17 H17A 109.4 . . ?
C16 C17 H17A 109.4 . . ?
C18 C17 H17B 109.4 . . ?
C16 C17 H17B 109.4 . . ?
H17A C17 H17B 108.0 . . ?
C17 C18 C13 110.3(6) . . ?
C17 C18 H18A 109.6 . . ?
C13 C18 H18A 109.6 . . ?
C17 C18 H18B 109.6 . . ?
C13 C18 H18B 109.6 . . ?
H18A C18 H18B 108.1 . . ?
N3 C19 P3 116.7(4) . . ?
N3 C19 H19A 108.1 . . ?
P3 C19 H19A 108.1 . . ?
N3 C19 H19B 108.1 . . ?
P3 C19 H19B 108.1 . . ?
H19A C19 H19B 107.3 . . ?
C21 C20 N3 109.6(6) . . ?
C21 C20 C22 110.4(6) . . ?
N3 C20 C22 114.0(6) . . ?
C21 C20 H20 107.5 . . ?
N3 C20 H20 107.5 . . ?
C22 C20 H20 107.5 . . ?
C20 C21 H21A 109.5 . . ?
C20 C21 H21B 109.5 . . ?
H21A C21 H21B 109.5 . . ?
C20 C21 H21C 109.5 . . ?
H21A C21 H21C 109.5 . . ?
H21B C21 H21C 109.5 . . ?
C27 C22 C23 109.0(8) . . ?
C27 C22 C20 113.0(7) . . ?
C23 C22 C20 111.9(8) . . ?
C27 C22 H22 107.6 . . ?
C23 C22 H22 107.6 . . ?
C20 C22 H22 107.6 . . ?
C24 C23 C22 114.6(10) . . ?
C24 C23 H23A 108.6 . . ?
C22 C23 H23A 108.6 . . ?
C24 C23 H23B 108.6 . . ?
C22 C23 H23B 108.6 . . ?
H23A C23 H23B 107.6 . . ?
C25 C24 C23 109.8(10) . . ?
C25 C24 H24A 109.7 . . ?
C23 C24 H24A 109.7 . . ?
C25 C24 H24B 109.7 . . ?
C23 C24 H24B 109.7 . . ?
H24A C24 H24B 108.2 . . ?
C26 C25 C24 112.4(10) . . ?
C26 C25 H25A 109.1 . . ?
C24 C25 H25A 109.1 . . ?
C26 C25 H25B 109.1 . . ?
C24 C25 H25B 109.1 . . ?
H25A C25 H25B 107.9 . . ?
C25 C26 C27 109.3(11) . . ?
C25 C26 H26A 109.8 . . ?
C27 C26 H26A 109.8 . . ?
C25 C26 H26B 109.8 . . ?
C27 C26 H26B 109.8 . . ?
H26A C26 H26B 108.3 . . ?
C22 C27 C26 111.5(8) . . ?
C22 C27 H27A 109.3 . . ?
C26 C27 H27A 109.3 . . ?
C22 C27 H27B 109.3 . . ?
C26 C27 H27B 109.3 . . ?
H27A C27 H27B 108.0 . . ?
O11 C28 O10 124.5(8) . . ?
O11 C28 C29 122.7(8) . . ?
O10 C28 C29 112.8(7) . . ?
C28 C29 H29A 109.5 . . ?
C28 C29 H29B 109.5 . . ?
H29A C29 H29B 109.5 . . ?
C28 C29 H29C 109.5 . . ?
H29A C29 H29C 109.5 . . ?
H29B C29 H29C 109.5 . . ?
C1 N1 C2 115.6(5) . . ?
C1 N1 H1C 108.4 . . ?
C2 N1 H1C 108.4 . . ?
C1 N1 H1D 108.4 . . ?
C2 N1 H1D 108.4 . . ?
H1C N1 H1D 107.4 . . ?
C10 N2 C11 114.0(5) . . ?
C10 N2 H2A 108.8 . . ?
C11 N2 H2A 108.8 . . ?
C10 N2 H2B 108.8 . . ?
C11 N2 H2B 108.8 . . ?
H2A N2 H2B 107.7 . . ?
C19 N3 C20 114.5(5) . . ?
C19 N3 H3D 108.6 . . ?
C20 N3 H3D 108.6 . . ?
C19 N3 H3E 108.6 . . ?
C20 N3 H3E 108.6 . . ?
H3D N3 H3E 107.6 . . ?

loop_
_geom_bond_atom_site_label_1
_geom_bond_atom_site_label_2
_geom_bond_distance
_geom_bond_site_symmetry_2
_geom_bond_publ_flag
Tb1 O7 2.280(4) . ?
Tb1 O5 2.312(4) 5_554 ?
Tb1 O8 2.329(4) 5_554 ?
Tb1 O1 2.352(4) 6 ?
Tb1 O2 2.417(4) . ?
Tb1 O5 2.468(4) . ?
Tb1 O4 2.471(4) . ?
Tb1 O1 2.518(4) . ?
Tb1 Tb1 3.9566(2) 5_554 ?
Tb1 Tb1 3.9566(2) 6 ?
P1 O3 1.499(4) . ?
P1 O2 1.523(4) . ?
P1 O1 1.535(4) . ?
P1 C1 1.823(7) . ?
P2 O6 1.494(5) . ?
P2 O4 1.525(4) . ?
P2 O5 1.530(5) . ?
P2 C10 1.825(6) . ?
P3 O9 1.508(5) . ?
P3 O7 1.514(5) . ?
P3 O8 1.523(4) . ?
P3 C19 1.824(7) . ?
O10 C28 1.286(10) . ?
O10 H10C 0.8838 . ?
O11 C28 1.203(10) . ?
O1W H1WA 0.9504 . ?
O1W H1WB 0.9504 . ?
O2W H2WA 0.9500 . ?
O2W H2WB 0.9500 . ?
C1 N1 1.488(8) . ?
C1 H1A 0.9900 . ?
C1 H1B 0.9900 . ?
C2 C3 1.529(9) . ?
C2 N1 1.529(8) . ?
C2 C4 1.535(9) . ?
C2 H2 1.0000 . ?
C3 H3A 0.9800 . ?
C3 H3B 0.9800 . ?
C3 H3C 0.9800 . ?
C4 C5 1.514(10) . ?
C4 C9 1.533(9) . ?
C4 H4 1.0000 . ?
C5 C6 1.539(10) . ?
C5 H5A 0.9900 . ?
C5 H5B 0.9900 . ?
C6 C7 1.510(14) . ?
C6 H6A 0.9900 . ?
C6 H6B 0.9900 . ?
C7 C8 1.526(13) . ?
C7 H7A 0.9900 . ?
C7 H7B 0.9900 . ?
C8 C9 1.523(11) . ?
C8 H8A 0.9900 . ?
C8 H8B 0.9900 . ?
C9 H9A 0.9900 . ?
C9 H9B 0.9900 . ?
C10 N2 1.488(8) . ?
C10 H10A 0.9900 . ?
C10 H10B 0.9900 . ?
C11 C12 1.507(9) . ?
C11 N2 1.514(8) . ?
C11 C13 1.542(9) . ?
C11 H11 1.0000 . ?
C12 H12A 0.9800 . ?
C12 H12B 0.9800 . ?
C12 H12C 0.9800 . ?
C13 C14 1.522(9) . ?
C13 C18 1.533(9) . ?
C13 H13 1.0000 . ?
C14 C15 1.523(11) . ?
C14 H14A 0.9900 . ?
C14 H14B 0.9900 . ?
C15 C16 1.514(13) . ?
C15 H15A 0.9900 . ?
C15 H15B 0.9900 . ?
C16 C17 1.535(11) . ?
C16 H16A 0.9900 . ?
C16 H16B 0.9900 . ?
C17 C18 1.531(10) . ?
C17 H17A 0.9900 . ?
C17 H17B 0.9900 . ?
C18 H18A 0.9900 . ?
C18 H18B 0.9900 . ?
C19 N3 1.488(8) . ?
C19 H19A 0.9900 . ?
C19 H19B 0.9900 . ?
C20 C21 1.518(11) . ?
C20 N3 1.519(8) . ?
C20 C22 1.545(11) . ?
C20 H20 1.0000 . ?
C21 H21A 0.9800 . ?
C21 H21B 0.9800 . ?
C21 H21C 0.9800 . ?
C22 C27 1.493(13) . ?
C22 C23 1.514(12) . ?
C22 H22 1.0000 . ?
C23 C24 1.504(16) . ?
C23 H23A 0.9900 . ?
C23 H23B 0.9900 . ?
C24 C25 1.502(16) . ?
C24 H24A 0.9900 . ?
C24 H24B 0.9900 . ?
C25 C26 1.478(16) . ?
C25 H25A 0.9900 . ?
C25 H25B 0.9900 . ?
C26 C27 1.567(14) . ?
C26 H26A 0.9900 . ?
C26 H26B 0.9900 . ?
C27 H27A 0.9900 . ?
C27 H27B 0.9900 . ?
C28 C29 1.513(12) . ?
C29 H29A 0.9800 . ?
C29 H29B 0.9800 . ?
C29 H29C 0.9800 . ?
N1 H1C 0.9100 . ?
N1 H1D 0.9100 . ?
N2 H2A 0.9100 . ?
N2 H2B 0.9100 . ?
N3 H3D 0.9100 . ?
N3 H3E 0.9100 . ?

loop_
_geom_hbond_atom_site_label_D
_geom_hbond_atom_site_label_H
_geom_hbond_atom_site_label_A
_geom_hbond_distance_DH
_geom_hbond_distance_HA
_geom_hbond_distance_DA
_geom_hbond_angle_DHA
_geom_hbond_site_symmetry_A
_geom_hbond_publ_flag
O10 H10C O9 0.88 1.67 2.517(7) 160.3 . yes
O1W H1WA O6 0.95 1.89 2.771(10) 152.5 . yes
O2W H2WA O3 0.95 1.98 2.790(7) 141.3 . yes
O2W H2WB O2 0.95 2.18 2.868(6) 128.7 5_554 yes
N1 H1C O3 0.91 1.76 2.661(7) 171.1 6 yes
N1 H1D O8 0.91 2.29 3.163(7) 159.7 5_554 yes
N2 H2A O4 0.91 1.93 2.738(7) 147.6 6 yes
N2 H2B O2W 0.91 2.03 2.919(7) 165.7 . yes
N3 H3D O9 0.91 2.41 3.131(7) 136.5 6 yes
N3 H3E O6 0.91 1.97 2.853(7) 162.2 . yes

loop_
_geom_torsion_atom_site_label_1
_geom_torsion_atom_site_label_2
_geom_torsion_atom_site_label_3
_geom_torsion_atom_site_label_4
_geom_torsion
_geom_torsion_site_symmetry_1
_geom_torsion_site_symmetry_2
_geom_torsion_site_symmetry_3
_geom_torsion_site_symmetry_4
_geom_torsion_publ_flag
O3 P1 O1 Tb1 -13.0(6) . . . 5_554 ?
O2 P1 O1 Tb1 -142.1(5) . . . 5_554 ?
C1 P1 O1 Tb1 101.9(5) . . . 5_554 ?
O3 P1 O1 Tb1 133.7(2) . . . . ?
O2 P1 O1 Tb1 4.6(2) . . . . ?
C1 P1 O1 Tb1 -111.5(2) . . . . ?
O3 P1 O2 Tb1 -134.0(2) . . . . ?
O1 P1 O2 Tb1 -4.8(2) . . . . ?
C1 P1 O2 Tb1 108.3(3) . . . . ?
O6 P2 O4 Tb1 117.3(2) . . . . ?
O5 P2 O4 Tb1 -11.1(2) . . . . ?
C10 P2 O4 Tb1 -123.8(2) . . . . ?
O6 P2 O5 Tb1 61.9(6) . . . 6 ?
O4 P2 O5 Tb1 -169.5(5) . . . 6 ?
C10 P2 O5 Tb1 -56.1(6) . . . 6 ?
O6 P2 O5 Tb1 -117.5(2) . . . . ?
O4 P2 O5 Tb1 11.1(2) . . . . ?
C10 P2 O5 Tb1 124.5(2) . . . . ?
O9 P3 O7 Tb1 112.4(4) . . . . ?
O8 P3 O7 Tb1 -15.9(6) . . . . ?
C19 P3 O7 Tb1 -134.7(4) . . . . ?
O9 P3 O8 Tb1 -145.5(4) . . . 6 ?
O7 P3 O8 Tb1 -18.5(6) . . . 6 ?
C19 P3 O8 Tb1 100.2(4) . . . 6 ?
O3 P1 C1 N1 -177.2(4) . . . . ?
O2 P1 C1 N1 -52.9(5) . . . . ?
O1 P1 C1 N1 60.4(5) . . . . ?
C3 C2 C4 C5 59.9(8) . . . . ?
N1 C2 C4 C5 -61.4(8) . . . . ?
C3 C2 C4 C9 -64.6(8) . . . . ?
N1 C2 C4 C9 174.1(5) . . . . ?
C9 C4 C5 C6 -54.3(9) . . . . ?
C2 C4 C5 C6 -178.2(7) . . . . ?
C4 C5 C6 C7 55.2(11) . . . . ?
C5 C6 C7 C8 -55.6(11) . . . . ?
C6 C7 C8 C9 57.6(10) . . . . ?
C7 C8 C9 C4 -58.7(10) . . . . ?
C5 C4 C9 C8 56.5(9) . . . . ?
C2 C4 C9 C8 -175.6(7) . . . . ?
O6 P2 C10 N2 177.4(4) . . . . ?
O4 P2 C10 N2 52.6(5) . . . . ?
O5 P2 C10 N2 -58.8(5) . . . . ?
C12 C11 C13 C14 -65.6(8) . . . . ?
N2 C11 C13 C14 170.4(5) . . . . ?
C12 C11 C13 C18 60.2(7) . . . . ?
N2 C11 C13 C18 -63.8(7) . . . . ?
C18 C13 C14 C15 55.6(8) . . . . ?
C11 C13 C14 C15 -176.5(6) . . . . ?
C13 C14 C15 C16 -54.6(9) . . . . ?
C14 C15 C16 C17 54.3(9) . . . . ?
C15 C16 C17 C18 -55.5(9) . . . . ?
C16 C17 C18 C13 56.7(8) . . . . ?
C14 C13 C18 C17 -56.7(8) . . . . ?
C11 C13 C18 C17 178.1(5) . . . . ?
O9 P3 C19 N3 -163.5(5) . . . . ?
O7 P3 C19 N3 79.9(6) . . . . ?
O8 P3 C19 N3 -43.7(6) . . . . ?
C21 C20 C22 C27 -179.7(8) . . . . ?
N3 C20 C22 C27 56.4(10) . . . . ?
C21 C20 C22 C23 -56.3(9) . . . . ?
N3 C20 C22 C23 179.9(7) . . . . ?
C27 C22 C23 C24 -54.5(12) . . . . ?
C20 C22 C23 C24 179.8(9) . . . . ?
C22 C23 C24 C25 54.1(14) . . . . ?
C23 C24 C25 C26 -55.8(16) . . . . ?
C24 C25 C26 C27 57.6(16) . . . . ?
C23 C22 C27 C26 54.8(13) . . . . ?
C20 C22 C27 C26 179.9(9) . . . . ?
C25 C26 C27 C22 -57.9(14) . . . . ?
P1 C1 N1 C2 -164.6(4) . . . . ?
C3 C2 N1 C1 -178.7(5) . . . . ?
C4 C2 N1 C1 -52.5(7) . . . . ?
P2 C10 N2 C11 -178.8(4) . . . . ?
C12 C11 N2 C10 73.3(7) . . . . ?
C13 C11 N2 C10 -160.4(5) . . . . ?
P3 C19 N3 C20 172.0(5) . . . . ?
C21 C20 N3 C19 -56.2(8) . . . . ?
C22 C20 N3 C19 68.1(8) . . . . ?
